data_4075637
loop_
_publ_author_name
'Zhang, Lei'
'Zhang, Shu'
'Xu, Qiang'
'Sun, Jie'
'Chen, Jiabi'

_publ_section_title
;
 Cyclooctatetraene (COT)-Coordinated Diiron Carbene Complexes and Their
 Remarkable Thermolysis Reactions&#x2020;
;
_journal_issue 5
_journal_name_full Organometallics
_journal_page_first 933
_journal_paper_doi 10.1021/om040101w
_journal_volume 24
_journal_year 2005
_chemical_formula_sum 'C60 H56 Fe4 N2 O11'
_chemical_formula_weight 1204.47
_chemical_name_systematic
; 
 ? 
;
_space_group_IT_number 14
_symmetry_cell_setting monoclinic
_symmetry_space_group_name_Hall '-P 2ybc'
_symmetry_space_group_name_H-M 'P 1 21/c 1'
_atom_sites_solution_hydrogens geom
_atom_sites_solution_primary direct
_atom_sites_solution_secondary difmap
_audit_creation_method SHELXL-97
_cell_angle_alpha 90.00
_cell_angle_beta 100.3530(10)
_cell_angle_gamma 90.00
_cell_formula_units_Z 4
_cell_length_a 17.4782(10)
_cell_length_b 13.3877(7)
_cell_length_c 25.9087(15)
_cell_measurement_reflns_used 2247
_cell_measurement_temperature 293(2)
_cell_measurement_theta_max 36.978
_cell_measurement_theta_min 4.334
_cell_volume 5963.8(6)
_computing_cell_refinement 'Bruker SMART'
_computing_data_collection 'Bruker SMART'
_computing_data_reduction 'Bruker SHELXTL'
_computing_molecular_graphics 'Bruker SHELXTL'
_computing_publication_material 'Bruker SHELXTL'
_computing_structure_refinement 'SHELXL-97 (Sheldrick, 1997)'
_computing_structure_solution 'SHELXS-97 (Sheldrick, 1990)'
_diffrn_ambient_temperature 293(2)
_diffrn_measured_fraction_theta_full 0.995
_diffrn_measured_fraction_theta_max 0.995
_diffrn_measurement_device_type 'CCD area detector'
_diffrn_measurement_method 'phi and omega scans'
_diffrn_radiation_monochromator graphite
_diffrn_radiation_source 'fine-focus sealed tube'
_diffrn_radiation_type MoK\a
_diffrn_radiation_wavelength 0.71073
_diffrn_reflns_av_R_equivalents 0.1319
_diffrn_reflns_av_sigmaI/netI 0.2064
_diffrn_reflns_limit_h_max 20
_diffrn_reflns_limit_h_min -22
_diffrn_reflns_limit_k_max 17
_diffrn_reflns_limit_k_min -16
_diffrn_reflns_limit_l_max 31
_diffrn_reflns_limit_l_min -33
_diffrn_reflns_number 34533
_diffrn_reflns_theta_full 27.00
_diffrn_reflns_theta_max 27.00
_diffrn_reflns_theta_min 1.72
_exptl_absorpt_coefficient_mu 1.012
_exptl_absorpt_correction_T_max 1.00000
_exptl_absorpt_correction_T_min 0.85892
_exptl_absorpt_correction_type empirical
_exptl_crystal_colour red
_exptl_crystal_density_diffrn 1.341
_exptl_crystal_density_method 'not measured'
_exptl_crystal_description prismatic
_exptl_crystal_F_000 2488
_exptl_crystal_size_max 0.237
_exptl_crystal_size_mid 0.157
_exptl_crystal_size_min 0.062
_refine_diff_density_max 0.967
_refine_diff_density_min -0.386
_refine_diff_density_rms 0.107
_refine_ls_extinction_method none
_refine_ls_goodness_of_fit_ref 0.879
_refine_ls_hydrogen_treatment mixed
_refine_ls_matrix_type full
_refine_ls_number_parameters 698
_refine_ls_number_reflns 12935
_refine_ls_number_restraints 5
_refine_ls_restrained_S_all 0.881
_refine_ls_R_factor_all 0.2163
_refine_ls_R_factor_gt 0.0737
_refine_ls_shift/su_max 0.092
_refine_ls_shift/su_mean 0.037
_refine_ls_structure_factor_coef Fsqd
_refine_ls_weighting_details 'calc w=1/[\s^2^(Fo^2^)+(0.0797P)^2^+0.0000P] where P=(Fo^2^+2Fc^2^)/3'
_refine_ls_weighting_scheme calc
_refine_ls_wR_factor_gt 0.1765
_refine_ls_wR_factor_ref 0.2252
_reflns_number_gt 4228
_reflns_number_total 12935
_reflns_threshold_expression >2sigma(I)
_cod_data_source_file om040101w.cif
_cod_data_source_block compl-18.cif
_cod_depositor_comments
;
The following automatic conversions were performed:

'_symmetry_cell_setting' value 'Monoclinic' changed to 'monoclinic'
according to /home/saulius/struct/CIF-dictionaries/cif_core.dic
dictionary named 'cif_core.dic' version 2.4.1 from 2010-06-29.

Automatic conversion script
Id: cif_fix_values 1715 2011-07-08 13:25:40Z adriana 
;
_cod_original_sg_symbol_H-M P2(1)/c
_cod_original_formula_sum 'C60 H56  N2 O11 Fe4'
_cod_database_code 4075637

loop_
_symmetry_equiv_pos_as_xyz
'x, y, z'
'-x, y+1/2, -z+1/2'
'-x, -y, -z'
'x, -y-1/2, z-1/2'

loop_
_atom_site_label
_atom_site_type_symbol
_atom_site_fract_x
_atom_site_fract_y
_atom_site_fract_z
_atom_site_U_iso_or_equiv
_atom_site_adp_type
_atom_site_occupancy
_atom_site_symmetry_multiplicity
_atom_site_calc_flag
_atom_site_refinement_flags
Fe1 Fe -0.01545(7) 0.37898(8) 0.38729(4) 0.0595(4) Uani 1 1 d .
Fe2 Fe 0.03364(7) 0.38763(7) 0.29180(4) 0.0508(3) Uani 1 1 d .
Fe3 Fe 0.27893(9) -0.23281(9) 0.36565(5) 0.0771(4) Uani 1 1 d .
Fe4 Fe 0.27739(8) -0.13564(8) 0.45937(4) 0.0657(4) Uani 1 1 d .
O1 O -0.1399(4) 0.4959(5) 0.3266(2) 0.101(2) Uani 1 1 d .
O2 O -0.0697(4) 0.4145(6) 0.4853(2) 0.125(3) Uani 1 1 d .
O3 O -0.0866(5) 0.1811(5) 0.3785(3) 0.111(3) Uani 1 1 d .
O4 O -0.0750(4) 0.2251(4) 0.2598(2) 0.0833(19) Uani 1 1 d .
O5 O -0.0627(4) 0.5350(4) 0.2259(2) 0.087(2) Uani 1 1 d .
O6 O 0.2597(5) -0.3571(5) 0.2719(3) 0.132(3) Uani 1 1 d .
O7 O 0.2731(5) -0.4029(5) 0.4346(3) 0.130(3) Uani 1 1 d .
O8 O 0.4439(7) -0.2176(8) 0.3704(5) 0.149(5) Uani 1 1 d .
O9 O 0.4388(5) -0.1708(7) 0.4856(4) 0.142(4) Uani 1 1 d .
O10 O 0.2463(6) -0.2781(5) 0.5383(3) 0.144(4) Uani 1 1 d .
O11 O 0.441(2) 0.795(3) 0.1583(13) 0.142(2) Uiso 1 1 d D
N1 N 0.1058(4) 0.3369(4) 0.2437(2) 0.0538(17) Uani 1 1 d .
N2 N 0.2879(4) -0.0104(4) 0.5022(2) 0.0574(17) Uani 1 1 d .
C1 C 0.1703(5) 0.2995(5) 0.2672(3) 0.055(2) Uani 1 1 d .
C2 C 0.2298(5) 0.2569(5) 0.2419(3) 0.053(2) Uani 1 1 d .
C3 C 0.2592(5) 0.1627(6) 0.2550(3) 0.069(2) Uani 1 1 d .
H3 H 0.2396 0.1263 0.2803 0.082 Uiso 1 1 calc R
C4 C 0.3166(6) 0.1210(7) 0.2318(4) 0.085(3) Uani 1 1 d .
H4 H 0.3332 0.0562 0.2405 0.102 Uiso 1 1 calc R
C5 C 0.3495(5) 0.1737(7) 0.1963(3) 0.074(3) Uani 1 1 d .
C6 C 0.3214(6) 0.2676(7) 0.1832(3) 0.084(3) Uani 1 1 d .
H6 H 0.3433 0.3052 0.1594 0.100 Uiso 1 1 calc R
C7 C 0.2611(5) 0.3079(6) 0.2047(3) 0.071(3) Uani 1 1 d .
H7 H 0.2416 0.3706 0.1937 0.085 Uiso 1 1 calc R
C8 C -0.0892(6) 0.4484(7) 0.3488(3) 0.074(3) Uani 1 1 d .
C9 C -0.0468(6) 0.3990(6) 0.4481(3) 0.078(3) Uani 1 1 d .
C10 C -0.0327(5) 0.2907(6) 0.2731(2) 0.056(2) Uani 1 1 d .
C11 C -0.0242(5) 0.4777(6) 0.2507(3) 0.054(2) Uani 1 1 d .
C12 C 0.0802(5) 0.5168(5) 0.3429(3) 0.062(2) Uani 1 1 d .
H12 H 0.0428 0.5604 0.3255 0.074 Uiso 1 1 calc R
C13 C 0.0727(5) 0.4894(6) 0.3965(3) 0.064(2) Uani 1 1 d .
H13 H 0.0485 0.5353 0.4152 0.077 Uiso 1 1 calc R
C14 C 0.0988(5) 0.4002(6) 0.4222(3) 0.071(3) Uani 1 1 d .
H14 H 0.1181 0.4024 0.4581 0.086 Uiso 1 1 calc R
C15 C 0.0971(5) 0.3077(6) 0.3965(3) 0.061(2) Uani 1 1 d .
H15 H 0.0912 0.2514 0.4165 0.074 Uiso 1 1 calc R
C16 C 0.1038(5) 0.2902(5) 0.3405(3) 0.054(2) Uani 1 1 d .
H16 H 0.088(4) 0.221(5) 0.331(2) 0.065 Uiso 1 1 calc .
C17 C 0.1804(5) 0.3109(6) 0.3251(3) 0.055(2) Uani 1 1 d .
H17 H 0.220(4) 0.265(5) 0.343(3) 0.066 Uiso 1 1 calc .
C18 C 0.2034(5) 0.4212(5) 0.3374(3) 0.059(2) Uani 1 1 d .
H18A H 0.2174 0.4308 0.3750 0.071 Uiso 1 1 calc R
H18B H 0.2477 0.4389 0.3216 0.071 Uiso 1 1 calc R
C19 C 0.1351(5) 0.4860(5) 0.3157(3) 0.058(2) Uani 1 1 d .
H19 H 0.1302 0.5066 0.2810 0.069 Uiso 1 1 calc R
C20 C 0.0834(4) 0.3348(5) 0.1873(3) 0.051(2) Uani 1 1 d .
C21 C 0.0748(5) 0.4232(6) 0.1597(3) 0.063(2) Uani 1 1 d .
H21 H 0.0812 0.4836 0.1777 0.076 Uiso 1 1 calc R
C22 C 0.0567(5) 0.4225(6) 0.1057(3) 0.068(2) Uani 1 1 d .
H22 H 0.0532 0.4826 0.0874 0.082 Uiso 1 1 calc R
C23 C 0.0440(5) 0.3338(6) 0.0787(3) 0.060(2) Uani 1 1 d .
C24 C 0.0498(5) 0.2473(6) 0.1070(3) 0.065(2) Uani 1 1 d .
H24 H 0.0410 0.1868 0.0893 0.077 Uiso 1 1 calc R
C25 C 0.0681(5) 0.2472(5) 0.1609(3) 0.060(2) Uani 1 1 d .
H25 H 0.0701 0.1873 0.1793 0.072 Uiso 1 1 calc R
C26 C -0.0590(6) 0.2581(7) 0.3804(3) 0.073(3) Uani 1 1 d .
C27 C 0.4150(6) 0.1316(8) 0.1715(4) 0.114(4) Uani 1 1 d .
H27A H 0.4053 0.1461 0.1347 0.141 Uiso 1 1 calc R
H27B H 0.4179 0.0606 0.1767 0.141 Uiso 1 1 calc R
H27C H 0.4634 0.1615 0.1877 0.141 Uiso 1 1 calc R
C28 C 0.0230(6) 0.3304(7) 0.0187(3) 0.097(3) Uani 1 1 d .
H28A H 0.0475 0.2737 0.0059 0.145 Uiso 1 1 calc R
H28B H 0.0407 0.3905 0.0043 0.145 Uiso 1 1 calc R
H28C H -0.0324 0.3250 0.0082 0.145 Uiso 1 1 calc R
C29 C 0.2717(5) 0.0712(6) 0.4761(3) 0.066(2) Uani 1 1 d .
C30 C 0.2709(5) 0.1748(5) 0.4975(3) 0.060(2) Uani 1 1 d .
C31 C 0.3042(6) 0.2525(6) 0.4745(3) 0.089(3) Uani 1 1 d .
H31 H 0.3286 0.2403 0.4461 0.107 Uiso 1 1 calc R
C32 C 0.3015(6) 0.3491(6) 0.4937(3) 0.083(3) Uani 1 1 d .
H32 H 0.3240 0.4007 0.4777 0.100 Uiso 1 1 calc R
C33 C 0.2668(6) 0.3703(6) 0.5354(3) 0.073(3) Uani 1 1 d .
C34 C 0.2317(5) 0.2924(7) 0.5574(3) 0.079(3) Uani 1 1 d .
H34 H 0.2057 0.3057 0.5849 0.095 Uiso 1 1 calc R
C35 C 0.2343(5) 0.1963(6) 0.5399(3) 0.074(3) Uani 1 1 d .
H35 H 0.2117 0.1451 0.5563 0.088 Uiso 1 1 calc R
C36 C 0.2651(6) -0.3059(7) 0.3077(4) 0.096(3) Uani 1 1 d .
C37 C 0.2769(7) -0.3353(7) 0.4096(4) 0.093(3) Uani 1 1 d .
C38 C 0.3727(7) -0.1593(8) 0.4728(4) 0.102(4) Uani 1 1 d .
C39 C 0.2578(6) -0.2209(6) 0.5072(3) 0.094(3) Uani 1 1 d .
C40 C 0.1574(5) -0.1728(7) 0.4159(3) 0.079(3) Uani 1 1 d .
H40 H 0.1558 -0.2291 0.4367 0.094 Uiso 1 1 calc R
C41 C 0.1609(6) -0.1920(7) 0.3612(3) 0.083(3) Uani 1 1 d .
H41 H 0.1353 -0.2481 0.3454 0.099 Uiso 1 1 calc R
C42 C 0.1999(7) -0.1320(8) 0.3313(4) 0.101(3) Uani 1 1 d .
H42 H 0.1795 -0.1282 0.2957 0.121 Uiso 1 1 calc R
C43 C 0.2681(7) -0.0752(6) 0.3496(4) 0.089(3) Uani 1 1 d .
H43 H 0.3007 -0.0622 0.3257 0.107 Uiso 1 1 calc R
C44 C 0.2922(6) -0.0340(6) 0.4047(3) 0.074(3) Uani 1 1 d .
H44 H 0.347(5) -0.013(6) 0.410(3) 0.088 Uiso 1 1 calc .
C45 C 0.2411(8) 0.0515(6) 0.4189(3) 0.088(4) Uani 1 1 d .
C46 C 0.1549(6) 0.0138(8) 0.4133(3) 0.090(3) Uani 1 1 d .
H46A H 0.1239 0.0621 0.4285 0.108 Uiso 1 1 calc R
H46B H 0.1322 0.0053 0.3766 0.108 Uiso 1 1 calc R
C47 C 0.1563(5) -0.0824(7) 0.4411(3) 0.075(3) Uani 1 1 d .
H47 H 0.1565 -0.0820 0.4771 0.090 Uiso 1 1 calc R
C48 C 0.3211(6) -0.0071(5) 0.5576(3) 0.063(2) Uani 1 1 d .
C49 C 0.2780(6) -0.0468(6) 0.5924(3) 0.074(3) Uani 1 1 d .
H49 H 0.2282 -0.0715 0.5807 0.089 Uiso 1 1 calc R
C50 C 0.3113(7) -0.0488(6) 0.6454(3) 0.088(3) Uani 1 1 d .
H50 H 0.2825 -0.0734 0.6695 0.105 Uiso 1 1 calc R
C51 C 0.3840(8) -0.0160(8) 0.6625(4) 0.104(4) Uani 1 1 d .
C52 C 0.4250(6) 0.0201(7) 0.6271(5) 0.104(4) Uani 1 1 d .
H52 H 0.4757 0.0421 0.6385 0.124 Uiso 1 1 calc R
C53 C 0.3934(6) 0.0250(6) 0.5743(4) 0.079(3) Uani 1 1 d .
H53 H 0.4225 0.0506 0.5505 0.095 Uiso 1 1 calc R
C54 C 0.3759(9) -0.2218(11) 0.3709(6) 0.145(6) Uani 1 1 d .
C55 C 0.2621(6) 0.4755(6) 0.5551(4) 0.100(3) Uani 1 1 d .
H55A H 0.3104 0.5093 0.5544 0.149 Uiso 1 1 calc R
H55B H 0.2524 0.4740 0.5904 0.149 Uiso 1 1 calc R
H55C H 0.2206 0.5102 0.5330 0.149 Uiso 1 1 calc R
C56 C 0.4178(7) -0.0173(9) 0.7203(4) 0.141(5) Uani 1 1 d .
H56A H 0.4228 0.0499 0.7333 0.141 Uiso 1 1 calc R
H56B H 0.4682 -0.0484 0.7256 0.141 Uiso 1 1 calc R
H56C H 0.3841 -0.0544 0.7387 0.141 Uiso 1 1 calc R
C57 C 0.5591(17) 0.713(2) 0.1352(11) 0.153(12) Uiso 0.50 1 d PD
H57A H 0.5474 0.6643 0.1599 0.144 Uiso 0.50 1 calc PR
H57B H 0.6145 0.7188 0.1382 0.144 Uiso 0.50 1 calc PR
H57C H 0.5368 0.6924 0.1003 0.144 Uiso 0.50 1 calc PR
C58 C 0.5265(19) 0.810(3) 0.1464(17) 0.16(2) Uiso 1 1 d D
C59 C 0.3607(14) 0.822(2) 0.1794(11) 0.154(12) Uiso 1 1 d D
C60 C 0.2737(13) 0.8285(17) 0.1773(8) 0.126(8) Uiso 0.50 1 d PD
H60A H 0.2558 0.7681 0.1912 0.149 Uiso 0.50 1 calc PR
H60B H 0.2481 0.8369 0.1416 0.149 Uiso 0.50 1 calc PR
H60C H 0.2622 0.8844 0.1978 0.149 Uiso 0.50 1 calc PR
C57' C 0.536(3) 0.890(3) 0.1041(18) 0.16(3) Uiso 0.50 1 d PD
H57D H 0.5658 0.9450 0.1205 0.133 Uiso 0.50 1 calc PR
H57E H 0.4857 0.9127 0.0873 0.133 Uiso 0.50 1 calc PR
H57F H 0.5626 0.8603 0.0784 0.133 Uiso 0.50 1 calc PR
C60' C 0.4019(10) 0.8291(13) 0.2310(7) 0.086(6) Uiso 0.50 1 d P
H60D H 0.4079 0.8981 0.2410 0.128 Uiso 0.50 1 calc PR
H60E H 0.4522 0.7990 0.2332 0.128 Uiso 0.50 1 calc PR
H60F H 0.3737 0.7949 0.2543 0.128 Uiso 0.50 1 calc PR
H45 H 0.250(3) 0.102(5) 0.403(2) 0.035(18) Uiso 1 1 d .

loop_
_atom_site_aniso_label
_atom_site_aniso_U_11
_atom_site_aniso_U_22
_atom_site_aniso_U_33
_atom_site_aniso_U_23
_atom_site_aniso_U_13
_atom_site_aniso_U_12
Fe1 0.0959(10) 0.0463(7) 0.0374(6) -0.0014(5) 0.0147(6) 0.0072(7)
Fe2 0.0847(9) 0.0338(6) 0.0332(5) 0.0004(5) 0.0090(5) 0.0041(6)
Fe3 0.1104(13) 0.0520(8) 0.0758(9) -0.0089(7) 0.0348(8) -0.0067(7)
Fe4 0.0991(11) 0.0393(7) 0.0564(7) 0.0030(5) 0.0078(7) -0.0015(6)
O1 0.111(6) 0.094(5) 0.096(5) 0.027(4) 0.016(4) 0.027(4)
O2 0.141(7) 0.176(8) 0.067(4) -0.041(5) 0.045(4) 0.003(5)
O3 0.183(8) 0.056(4) 0.101(5) 0.003(4) 0.039(5) -0.032(5)
O4 0.115(6) 0.069(4) 0.061(4) -0.009(3) 0.001(3) -0.024(4)
O5 0.117(5) 0.070(4) 0.066(4) 0.024(3) -0.007(4) 0.023(4)
O6 0.192(8) 0.096(6) 0.127(6) -0.044(5) 0.084(6) -0.032(5)
O7 0.239(10) 0.060(5) 0.085(5) 0.002(4) 0.018(5) -0.003(5)
O8 0.167(11) 0.151(9) 0.261(12) -0.047(8) 0.066(11) -0.012(9)
O9 0.107(7) 0.148(8) 0.217(10) -0.045(7) -0.010(7) 0.030(6)
O10 0.318(12) 0.068(5) 0.077(5) 0.008(4) 0.032(6) -0.043(6)
N1 0.089(5) 0.037(4) 0.036(3) -0.002(3) 0.012(3) -0.001(3)
N2 0.087(5) 0.036(4) 0.050(4) 0.005(3) 0.016(4) -0.005(3)
C1 0.091(7) 0.035(4) 0.038(4) 0.004(3) 0.007(4) 0.009(4)
C2 0.082(6) 0.040(4) 0.039(4) 0.007(4) 0.017(4) 0.006(4)
C3 0.098(7) 0.057(6) 0.058(5) 0.010(4) 0.033(5) 0.013(5)
C4 0.115(9) 0.059(6) 0.090(7) 0.020(5) 0.040(6) 0.020(6)
C5 0.084(7) 0.077(7) 0.065(6) -0.012(5) 0.022(5) 0.023(6)
C6 0.095(8) 0.084(7) 0.080(6) 0.018(6) 0.036(6) -0.007(6)
C7 0.091(7) 0.055(5) 0.073(6) 0.016(5) 0.034(5) 0.020(5)
C8 0.095(8) 0.061(6) 0.067(6) 0.016(5) 0.019(5) 0.010(5)
C9 0.106(8) 0.072(6) 0.057(5) -0.008(5) 0.014(5) -0.003(5)
C10 0.080(7) 0.060(5) 0.025(4) 0.006(4) 0.003(4) 0.001(5)
C11 0.084(6) 0.045(5) 0.034(4) 0.000(4) 0.009(4) 0.003(4)
C12 0.103(7) 0.034(4) 0.044(4) -0.008(4) -0.002(5) -0.001(4)
C13 0.093(7) 0.053(5) 0.047(5) -0.009(4) 0.013(4) 0.017(5)
C14 0.101(7) 0.076(6) 0.035(4) -0.010(4) 0.005(4) 0.024(5)
C15 0.091(7) 0.055(5) 0.041(4) 0.014(4) 0.016(4) 0.010(5)
C16 0.092(7) 0.035(4) 0.032(4) -0.003(3) 0.005(4) 0.007(4)
C17 0.065(6) 0.051(5) 0.050(5) -0.002(4) 0.009(4) 0.003(4)
C18 0.070(6) 0.059(5) 0.047(4) -0.008(4) 0.005(4) 0.006(4)
C19 0.090(7) 0.046(5) 0.038(4) 0.000(4) 0.017(4) -0.002(5)
C20 0.082(6) 0.039(4) 0.033(4) -0.006(3) 0.011(4) 0.002(4)
C21 0.113(8) 0.046(5) 0.032(4) 0.000(3) 0.015(4) 0.011(5)
C22 0.109(8) 0.064(6) 0.035(4) 0.014(4) 0.021(4) 0.006(5)
C23 0.080(6) 0.065(6) 0.035(4) -0.005(4) 0.014(4) 0.002(5)
C24 0.095(7) 0.052(5) 0.049(5) -0.019(4) 0.018(4) -0.009(5)
C25 0.097(7) 0.041(5) 0.044(4) -0.002(4) 0.016(4) -0.009(4)
C26 0.115(8) 0.066(6) 0.041(5) 0.005(4) 0.022(5) 0.000(6)
C27 0.097(8) 0.150(11) 0.098(8) -0.003(7) 0.022(6) 0.023(8)
C28 0.131(9) 0.123(8) 0.039(5) -0.014(5) 0.021(5) 0.015(7)
C29 0.106(7) 0.044(5) 0.051(5) -0.007(4) 0.021(5) -0.009(5)
C30 0.088(7) 0.037(5) 0.053(5) 0.013(4) 0.007(5) -0.001(4)
C31 0.146(10) 0.053(6) 0.076(6) 0.003(5) 0.040(6) -0.010(6)
C32 0.128(9) 0.045(5) 0.081(6) -0.001(5) 0.027(6) -0.008(5)
C33 0.097(8) 0.054(6) 0.065(6) -0.007(5) 0.006(5) 0.013(5)
C34 0.110(8) 0.066(6) 0.067(6) -0.009(5) 0.029(5) 0.011(6)
C35 0.106(8) 0.054(6) 0.060(5) 0.003(4) 0.014(5) 0.008(5)
C36 0.153(10) 0.058(6) 0.093(7) -0.019(6) 0.067(7) -0.006(6)
C37 0.161(10) 0.049(6) 0.068(6) -0.006(5) 0.022(6) 0.011(6)
C38 0.077(9) 0.102(8) 0.120(9) -0.021(7) 0.000(7) 0.003(7)
C39 0.176(11) 0.045(6) 0.060(6) 0.009(5) 0.020(6) -0.010(6)
C40 0.090(7) 0.069(6) 0.078(6) -0.006(5) 0.019(5) -0.004(5)
C41 0.112(9) 0.075(7) 0.063(6) -0.006(5) 0.025(6) -0.004(6)
C42 0.151(11) 0.085(8) 0.059(6) -0.012(6) -0.001(7) 0.016(8)
C43 0.160(11) 0.043(5) 0.077(7) 0.008(5) 0.052(7) 0.009(6)
C44 0.122(9) 0.047(5) 0.054(5) -0.001(4) 0.020(6) -0.008(6)
C45 0.187(13) 0.030(5) 0.051(5) 0.016(4) 0.030(7) 0.013(6)
C46 0.100(9) 0.090(8) 0.073(6) -0.023(6) -0.003(6) 0.015(7)
C47 0.089(7) 0.070(6) 0.064(6) -0.010(5) 0.009(5) 0.002(5)
C48 0.090(8) 0.033(4) 0.061(5) 0.006(4) -0.001(5) -0.004(4)
C49 0.108(8) 0.050(5) 0.060(6) 0.006(4) -0.002(5) -0.015(5)
C50 0.159(11) 0.053(6) 0.052(6) 0.002(4) 0.020(6) -0.006(6)
C51 0.147(12) 0.084(8) 0.063(7) -0.002(6) -0.031(7) -0.008(8)
C52 0.092(9) 0.078(8) 0.127(10) -0.001(7) -0.018(8) -0.020(6)
C53 0.085(8) 0.062(6) 0.084(7) 0.003(5) -0.001(6) -0.016(5)
C54 0.131(14) 0.121(11) 0.182(13) -0.061(9) 0.025(13) 0.015(11)
C55 0.140(9) 0.044(5) 0.108(7) -0.019(5) 0.007(7) 0.007(6)
C56 0.200(14) 0.166(12) 0.086(8) 0.008(8) -0.055(8) 0.005(10)

loop_
_atom_type_symbol
_atom_type_description
_atom_type_scat_dispersion_real
_atom_type_scat_dispersion_imag
_atom_type_scat_source
C C 0.0033 0.0016 'International Tables Vol C Tables 4.2.6.8 and 6.1.1.4'
H H 0.0000 0.0000 'International Tables Vol C Tables 4.2.6.8 and 6.1.1.4'
N N 0.0061 0.0033 'International Tables Vol C Tables 4.2.6.8 and 6.1.1.4'
O O 0.0106 0.0060 'International Tables Vol C Tables 4.2.6.8 and 6.1.1.4'
Fe Fe 0.3463 0.8444 'International Tables Vol C Tables 4.2.6.8 and 6.1.1.4'

loop_
_geom_angle_atom_site_label_1
_geom_angle_atom_site_label_2
_geom_angle_atom_site_label_3
_geom_angle
C8 Fe1 C9 96.4(4)
C8 Fe1 C26 99.7(4)
C9 Fe1 C26 91.8(4)
C8 Fe1 C14 137.3(4)
C9 Fe1 C14 91.1(4)
C26 Fe1 C14 122.1(4)
C8 Fe1 C13 98.1(4)
C9 Fe1 C13 97.4(4)
C26 Fe1 C13 159.0(4)
C14 Fe1 C13 39.2(3)
C8 Fe1 C15 149.5(3)
C9 Fe1 C15 112.8(3)
C26 Fe1 C15 88.5(4)
C14 Fe1 C15 38.7(3)
C13 Fe1 C15 70.5(3)
C8 Fe1 Fe2 77.5(3)
C9 Fe1 Fe2 168.9(3)
C26 Fe1 Fe2 98.2(2)
C14 Fe1 Fe2 87.4(2)
C13 Fe1 Fe2 74.6(2)
C15 Fe1 Fe2 72.23(18)
C10 Fe2 C11 93.4(3)
C10 Fe2 N1 92.0(3)
C11 Fe2 N1 101.9(3)
C10 Fe2 C16 89.6(3)
C11 Fe2 C16 177.0(3)
N1 Fe2 C16 78.3(3)
C10 Fe2 C19 168.4(3)
C11 Fe2 C19 96.0(3)
N1 Fe2 C19 79.4(3)
C16 Fe2 C19 81.1(3)
C10 Fe2 C12 152.7(3)
C11 Fe2 C12 86.4(3)
N1 Fe2 C12 114.8(3)
C16 Fe2 C12 90.8(3)
C19 Fe2 C12 35.4(3)
C10 Fe2 Fe1 85.4(2)
C11 Fe2 Fe1 109.1(2)
N1 Fe2 Fe1 149.06(18)
C16 Fe2 Fe1 70.8(2)
C19 Fe2 Fe1 97.89(19)
C12 Fe2 Fe1 69.0(2)
C54 Fe3 C36 95.7(6)
C54 Fe3 C37 98.7(7)
C36 Fe3 C37 95.8(4)
C54 Fe3 C42 125.2(7)
C36 Fe3 C42 91.0(4)
C37 Fe3 C42 134.7(5)
C54 Fe3 C41 160.0(6)
C36 Fe3 C41 96.5(4)
C37 Fe3 C41 95.9(4)
C42 Fe3 C41 38.8(4)
C54 Fe3 C43 89.0(6)
C36 Fe3 C43 112.5(4)
C37 Fe3 C43 149.9(4)
C42 Fe3 C43 39.7(4)
C41 Fe3 C43 71.7(4)
C54 Fe3 Fe4 93.2(5)
C36 Fe3 Fe4 170.0(3)
C37 Fe3 Fe4 78.3(3)
C42 Fe3 Fe4 87.6(3)
C41 Fe3 Fe4 76.3(2)
C43 Fe3 Fe4 72.2(2)
C38 Fe4 C39 92.5(5)
C38 Fe4 N2 93.2(4)
C39 Fe4 N2 99.3(3)
C38 Fe4 C44 91.4(5)
C39 Fe4 C44 175.9(5)
N2 Fe4 C44 79.3(3)
C38 Fe4 C47 172.0(5)
C39 Fe4 C47 93.4(4)
N2 Fe4 C47 80.6(3)
C44 Fe4 C47 82.5(4)
C38 Fe4 C40 150.1(4)
C39 Fe4 C40 85.9(4)
N2 Fe4 C40 116.5(3)
C44 Fe4 C40 91.3(4)
C47 Fe4 C40 36.0(3)
C38 Fe4 Fe3 85.8(4)
C39 Fe4 Fe3 110.3(3)
N2 Fe4 Fe3 150.32(18)
C44 Fe4 Fe3 71.1(2)
C47 Fe4 Fe3 97.2(2)
C40 Fe4 Fe3 67.1(2)
C58 O11 C59 158(3)
C1 N1 C20 121.8(6)
C1 N1 Fe2 115.3(5)
C20 N1 Fe2 122.7(5)
C29 N2 C48 120.4(6)
C29 N2 Fe4 115.4(5)
C48 N2 Fe4 123.7(5)
N1 C1 C2 125.6(7)
N1 C1 C17 111.9(7)
C2 C1 C17 122.3(7)
C7 C2 C3 116.7(8)
C7 C2 C1 122.2(7)
C3 C2 C1 121.1(7)
C4 C3 C2 122.1(8)
C4 C3 H3 118.9
C2 C3 H3 118.9
C5 C4 C3 120.8(8)
C5 C4 H4 119.6
C3 C4 H4 119.6
C4 C5 C6 117.6(8)
C4 C5 C27 122.3(9)
C6 C5 C27 120.1(9)
C5 C6 C7 121.6(8)
C5 C6 H6 119.2
C7 C6 H6 119.2
C2 C7 C6 121.0(8)
C2 C7 H7 119.5
C6 C7 H7 119.5
O1 C8 Fe1 175.2(8)
O2 C9 Fe1 176.5(9)
O4 C10 Fe2 177.8(8)
O5 C11 Fe2 177.6(7)
C19 C12 C13 127.6(7)
C19 C12 Fe2 71.0(4)
C13 C12 Fe2 106.4(5)
C19 C12 H12 116.2
C13 C12 H12 116.2
Fe2 C12 H12 92.8
C14 C13 C12 125.9(7)
C14 C13 Fe1 68.1(5)
C12 C13 Fe1 104.7(5)
C14 C13 H13 117.1
C12 C13 H13 117.1
Fe1 C13 H13 97.5
C15 C14 C13 123.3(7)
C15 C14 Fe1 74.6(5)
C13 C14 Fe1 72.7(5)
C15 C14 H14 118.4
C13 C14 H14 118.4
Fe1 C14 H14 126.4
C14 C15 C16 126.9(7)
C14 C15 Fe1 66.7(5)
C16 C15 Fe1 101.0(5)
C14 C15 H15 116.6
C16 C15 H15 116.6
Fe1 C15 H15 103.3
C17 C16 C15 117.5(7)
C17 C16 Fe2 100.5(5)
C15 C16 Fe2 110.7(5)
C17 C16 H16 114(4)
C15 C16 H16 111(4)
Fe2 C16 H16 101(4)
C1 C17 C16 107.6(7)
C1 C17 C18 106.6(6)
C16 C17 C18 109.5(6)
C1 C17 H17 104(4)
C16 C17 H17 123(4)
C18 C17 H17 105(4)
C19 C18 C17 108.3(6)
C19 C18 H18A 110.0
C17 C18 H18A 110.0
C19 C18 H18B 110.0
C17 C18 H18B 110.0
H18A C18 H18B 108.4
C12 C19 C18 124.8(7)
C12 C19 Fe2 73.6(5)
C18 C19 Fe2 107.8(5)
C12 C19 H19 117.6
C18 C19 H19 117.6
Fe2 C19 H19 88.6
C25 C20 C21 119.2(6)
C25 C20 N1 121.2(6)
C21 C20 N1 119.5(6)
C20 C21 C22 120.3(7)
C20 C21 H21 119.8
C22 C21 H21 119.8
C23 C22 C21 120.5(7)
C23 C22 H22 119.7
C21 C22 H22 119.7
C24 C23 C22 118.1(7)
C24 C23 C28 120.0(7)
C22 C23 C28 121.9(7)
C23 C24 C25 121.8(7)
C23 C24 H24 119.1
C25 C24 H24 119.1
C20 C25 C24 119.8(7)
C20 C25 H25 120.1
C24 C25 H25 120.1
O3 C26 Fe1 176.7(7)
C5 C27 H27A 109.5
C5 C27 H27B 109.5
H27A C27 H27B 109.5
C5 C27 H27C 109.5
H27A C27 H27C 109.5
H27B C27 H27C 109.5
C23 C28 H28A 109.5
C23 C28 H28B 109.5
H28A C28 H28B 109.5
C23 C28 H28C 109.5
H28A C28 H28C 109.5
H28B C28 H28C 109.5
N2 C29 C30 127.4(7)
N2 C29 C45 112.0(7)
C30 C29 C45 120.2(7)
C31 C30 C35 118.2(8)
C31 C30 C29 120.5(8)
C35 C30 C29 121.2(7)
C30 C31 C32 120.2(8)
C30 C31 H31 119.9
C32 C31 H31 119.9
C33 C32 C31 121.9(9)
C33 C32 H32 119.1
C31 C32 H32 119.1
C32 C33 C34 117.6(8)
C32 C33 C55 121.6(9)
C34 C33 C55 120.7(9)
C35 C34 C33 122.0(8)
C35 C34 H34 119.0
C33 C34 H34 119.0
C34 C35 C30 120.1(8)
C34 C35 H35 120.0
C30 C35 H35 120.0
O6 C36 Fe3 175.7(11)
O7 C37 Fe3 175.7(9)
O9 C38 Fe4 174.5(11)
O10 C39 Fe4 178.5(10)
C47 C40 C41 128.8(9)
C47 C40 Fe4 70.1(5)
C41 C40 Fe4 109.3(6)
C47 C40 H40 115.6
C41 C40 H40 115.6
Fe4 C40 H40 90.7
C42 C41 C40 123.7(9)
C42 C41 Fe3 66.8(6)
C40 C41 Fe3 101.7(6)
C42 C41 H41 118.1
C40 C41 H41 118.1
Fe3 C41 H41 101.7
C41 C42 C43 126.6(9)
C41 C42 Fe3 74.4(6)
C43 C42 Fe3 75.2(6)
C41 C42 H42 116.7
C43 C42 H42 116.7
Fe3 C42 H42 125.6
C42 C43 C44 125.6(9)
C42 C43 Fe3 65.1(5)
C44 C43 Fe3 100.1(5)
C42 C43 H43 117.2
C44 C43 H43 117.2
Fe3 C43 H43 105.6
C43 C44 C45 114.9(8)
C43 C44 Fe4 111.5(6)
C45 C44 Fe4 100.4(6)
C43 C44 H44 113(4)
C45 C44 H44 111(4)
Fe4 C44 H44 105(4)
C29 C45 C44 104.3(8)
C29 C45 C46 108.3(8)
C44 C45 C46 109.2(8)
C29 C45 H45 106(4)
C44 C45 H45 109(4)
C46 C45 H45 119(4)
C47 C46 C45 107.6(7)
C47 C46 H46A 110.2
C45 C46 H46A 110.2
C47 C46 H46B 110.2
C45 C46 H46B 110.2
H46A C46 H46B 108.5
C40 C47 C46 122.4(8)
C40 C47 Fe4 73.9(5)
C46 C47 Fe4 108.6(6)
C40 C47 H47 118.8
C46 C47 H47 118.8
Fe4 C47 H47 87.5
C53 C48 C49 120.8(8)
C53 C48 N2 121.2(9)
C49 C48 N2 117.8(8)
C48 C49 C50 118.1(9)
C48 C49 H49 121.0
C50 C49 H49 120.9
C51 C50 C49 121.4(10)
C51 C50 H50 119.3
C49 C50 H50 119.3
C50 C51 C52 118.6(10)
C50 C51 C56 120.2(12)
C52 C51 C56 121.2(13)
C51 C52 C53 121.6(10)
C51 C52 H52 119.2
C53 C52 H52 119.2
C48 C53 C52 119.4(9)
C48 C53 H53 120.3
C52 C53 H53 120.3
O8 C54 Fe3 174.3(15)
C33 C55 H55A 109.5
C33 C55 H55B 109.5
H55A C55 H55B 109.5
C33 C55 H55C 109.5
H55A C55 H55C 109.5
H55B C55 H55C 109.5
C51 C56 H56A 109.5
C51 C56 H56B 109.5
H56A C56 H56B 109.5
C51 C56 H56C 109.5
H56A C56 H56C 109.5
H56B C56 H56C 109.5
C58 C57 H57A 109.8
C58 C57 H57B 109.4
H57A C57 H57B 109.5
C58 C57 H57C 109.2
H57A C57 H57C 109.5
H57B C57 H57C 109.5
C57 C58 C57' 112(4)
C57 C58 O11 109(3)
C57' C58 O11 117(3)
C60' C59 C60 112(2)
C60' C59 O11 91(2)
C60 C59 O11 156(3)
C59 C60 H60A 109.3
C59 C60 H60B 109.5
H60A C60 H60B 109.5
C59 C60 H60C 109.7
H60A C60 H60C 109.5
H60B C60 H60C 109.5
C58 C57' H57D 109.7
C58 C57' H57E 110.3
H57D C57' H57E 109.0
C58 C57' H57F 110.0
H57D C57' H57F 108.9
H57E C57' H57F 108.9
C59 C60' H60D 109.7
C59 C60' H60E 109.3
H60D C60' H60E 109.5
C59 C60' H60F 109.5
H60D C60' H60F 109.5
H60E C60' H60F 109.5

loop_
_geom_bond_atom_site_label_1
_geom_bond_atom_site_label_2
_geom_bond_distance
Fe1 C8 1.748(10)
Fe1 C9 1.780(9)
Fe1 C26 1.783(10)
Fe1 C14 2.058(9)
Fe1 C13 2.117(8)
Fe1 C15 2.161(8)
Fe1 Fe2 2.7626(14)
Fe2 C10 1.750(9)
Fe2 C11 1.795(8)
Fe2 N1 2.041(6)
Fe2 C16 2.060(7)
Fe2 C19 2.207(8)
Fe2 C12 2.239(7)
Fe3 C54 1.683(16)
Fe3 C36 1.773(10)
Fe3 C37 1.787(10)
Fe3 C42 2.020(10)
Fe3 C41 2.117(10)
Fe3 C43 2.152(8)
Fe3 Fe4 2.7590(16)
Fe4 C38 1.670(12)
Fe4 C39 1.763(9)
Fe4 N2 2.001(6)
Fe4 C44 2.015(8)
Fe4 C47 2.202(9)
Fe4 C40 2.250(9)
O1 C8 1.157(9)
O2 C9 1.127(9)
O3 C26 1.136(9)
O4 C10 1.159(8)
O5 C11 1.139(8)
O6 C36 1.143(9)
O7 C37 1.122(9)
O8 C54 1.192(14)
O9 C38 1.153(11)
O10 C39 1.156(9)
O11 C58 1.601(19)
O11 C59 1.629(18)
N1 C1 1.282(9)
N1 C20 1.445(8)
N2 C29 1.289(8)
N2 C48 1.450(9)
C1 C2 1.444(10)
C1 C17 1.485(10)
C2 C7 1.373(10)
C2 C3 1.380(9)
C3 C4 1.376(10)
C3 H3 0.9300
C4 C5 1.367(11)
C4 H4 0.9300
C5 C6 1.370(11)
C5 C27 1.517(11)
C6 C7 1.387(11)
C6 H6 0.9300
C7 H7 0.9300
C12 C19 1.353(10)
C12 C13 1.466(9)
C12 H12 0.9300
C13 C14 1.403(10)
C13 H13 0.9300
C14 C15 1.403(10)
C14 H14 0.9300
C15 C16 1.496(9)
C15 H15 0.9300
C16 C17 1.490(11)
C16 H16 1.05(6)
C17 C18 1.550(10)
C17 H17 0.94(7)
C18 C19 1.500(10)
C18 H18A 0.9700
C18 H18B 0.9700
C19 H19 0.9300
C20 C25 1.360(9)
C20 C21 1.375(9)
C21 C22 1.378(9)
C21 H21 0.9300
C22 C23 1.376(10)
C22 H22 0.9300
C23 C24 1.364(10)
C23 C28 1.534(9)
C24 C25 1.376(9)
C24 H24 0.9300
C25 H25 0.9300
C27 H27A 0.9600
C27 H27B 0.9600
C27 H27C 0.9600
C28 H28A 0.9600
C28 H28B 0.9600
C28 H28C 0.9600
C29 C30 1.495(10)
C29 C45 1.505(11)
C30 C31 1.377(10)
C30 C35 1.398(10)
C31 C32 1.390(10)
C31 H31 0.9300
C32 C33 1.359(11)
C32 H32 0.9300
C33 C34 1.384(11)
C33 C55 1.504(10)
C34 C35 1.368(10)
C34 H34 0.9300
C35 H35 0.9300
C40 C47 1.377(11)
C40 C41 1.453(11)
C40 H40 0.9300
C41 C42 1.377(13)
C41 H41 0.9300
C42 C43 1.421(13)
C42 H42 0.9300
C43 C44 1.518(12)
C43 H43 0.9300
C44 C45 1.537(12)
C44 H44 1.18(7)
C45 C46 1.570(13)
C45 H45 0.82(6)
C46 C47 1.474(11)
C46 H46A 0.9700
C46 H46B 0.9700
C47 H47 0.9300
C48 C53 1.332(11)
C48 C49 1.378(10)
C49 C50 1.394(11)
C49 H49 0.9300
C50 C51 1.342(13)
C50 H50 0.9300
C51 C52 1.351(14)
C51 C56 1.507(12)
C52 C53 1.382(12)
C52 H52 0.9300
C53 H53 0.9300
C55 H55A 0.9600
C55 H55B 0.9600
C55 H55C 0.9600
C56 H56A 0.9600
C56 H56B 0.9600
C56 H56C 0.9600
C57 C58 1.469(19)
C57 H57A 0.9600
C57 H57B 0.9600
C57 H57C 0.9600
C58 C57' 1.559(19)
C59 C60' 1.40(3)
C59 C60 1.515(17)
C60 H60A 0.9600
C60 H60B 0.9600
C60 H60C 0.9600
C57' H57D 0.9654
C57' H57E 0.9658
C57' H57F 0.9656
C60' H60D 0.9600
C60' H60E 0.9600
C60' H60F 0.9600
